data_1518493
loop_
_publ_author_name
'Greulich, Tobias W.'
'Daniliuc, Constantin G.'
'Studer, Armido'

_publ_section_title
;
 N-aminopyridinium salts as precursors for N-centered radicals - direct
 amidation of arenes and heteroarenes.
;
_journal_issue 2
_journal_name_full 'Organic letters'
_journal_page_first 254
_journal_page_last 257
_journal_paper_doi 10.1021/ol503338b
_journal_volume 17
_journal_year 2015
_chemical_formula_sum 'C15 H10 Cl N O3'
_chemical_formula_weight 287.69
_chemical_name_common TOG579B
_space_group_crystal_system monoclinic
_space_group_IT_number 14
_space_group_name_Hall '-P 2yn'
_space_group_name_H-M_alt 'P 1 21/n 1'
_symmetry_space_group_name_Hall '-P 2yn'
_symmetry_space_group_name_H-M 'P 1 21/n 1'
_atom_sites_solution_hydrogens geom
_cell_angle_alpha 90
_cell_angle_beta 96.6320(9)
_cell_angle_gamma 90
_cell_formula_units_Z 4
_cell_length_a 8.5347(2)
_cell_length_b 14.9824(4)
_cell_length_c 10.2813(2)
_cell_measurement_reflns_used 9890
_cell_measurement_temperature 100.(2)
_cell_measurement_theta_max 68.3198
_cell_measurement_theta_min 5.2417
_cell_volume 1305.88(5)
_computing_cell_refinement 'SAINT V8.34A (Bruker AXS Inc., 2013)'
_computing_data_collection
;
APEX2 v.2014.1-1 (Bruker AXS Inc., 2014)

;
_computing_data_reduction 'SAINT V8.34A (Bruker AXS Inc., 2013)'
_computing_molecular_graphics
;
APEX2 v.2014.1-1 (Bruker AXS Inc., 2014)

;
_computing_publication_material
;
APEX2 v.2014.1-1 (Bruker AXS Inc., 2014)

;
_computing_structure_refinement 'SHELXL-2014 (Sheldrick, 2014)'
_computing_structure_solution 'SHELXL-2014 (Sheldrick, 2014)'
_diffrn_ambient_temperature 100.(2)
_diffrn_detector_area_resol_mean 10.4167
_diffrn_measured_fraction_theta_full 0.999
_diffrn_measured_fraction_theta_max 0.999
_diffrn_measurement_device_type 'Bruker D8 Venture PHOTON 100 CMOS'
_diffrn_measurement_method 'omega and phi scans'
_diffrn_radiation_monochromator 'MX mirror'
_diffrn_radiation_type 'Cu K\a'
_diffrn_radiation_wavelength 1.54178
_diffrn_reflns_av_R_equivalents 0.0551
_diffrn_reflns_av_unetI/netI 0.0287
_diffrn_reflns_limit_h_max 9
_diffrn_reflns_limit_h_min -10
_diffrn_reflns_limit_k_max 17
_diffrn_reflns_limit_k_min -18
_diffrn_reflns_limit_l_max 12
_diffrn_reflns_limit_l_min -12
_diffrn_reflns_number 17869
_diffrn_reflns_theta_full 68.22
_diffrn_reflns_theta_max 68.22
_diffrn_reflns_theta_min 5.24
_diffrn_source 'Cu ImS'
_exptl_absorpt_coefficient_mu 2.659
_exptl_absorpt_correction_T_max 0.73
_exptl_absorpt_correction_T_min 0.57
_exptl_absorpt_correction_type multi-scan
_exptl_absorpt_process_details
;
Bruker AXS (2014). SADABS, Version 2014/2, Bruker AXS Inc., Madison, Wisconsin,
USA.
;
_exptl_crystal_colour colourless
_exptl_crystal_density_diffrn 1.463
_exptl_crystal_density_method 'not measured'
_exptl_crystal_description plate
_exptl_crystal_F_000 592
_exptl_crystal_size_max 0.357
_exptl_crystal_size_mid 0.272
_exptl_crystal_size_min 0.124
_refine_diff_density_max 0.239
_refine_diff_density_min -0.247
_refine_ls_extinction_method none
_refine_ls_goodness_of_fit_ref 1.055
_refine_ls_hydrogen_treatment constr
_refine_ls_matrix_type full
_refine_ls_number_parameters 182
_refine_ls_number_reflns 2393
_refine_ls_number_restraints 0
_refine_ls_restrained_S_all 1.055
_refine_ls_R_factor_all 0.0364
_refine_ls_R_factor_gt 0.0316
_refine_ls_shift/su_max 0.001
_refine_ls_shift/su_mean 0.000
_refine_ls_structure_factor_coef Fsqd
_refine_ls_weighting_details 'w=1/[\s^2^(Fo^2^)+(0.0299P)^2^+0.8256P] where P=(Fo^2^+2Fc^2^)/3'
_refine_ls_weighting_scheme calc
_refine_ls_wR_factor_gt 0.0763
_refine_ls_wR_factor_ref 0.0793
_reflns_number_gt 2140
_reflns_number_total 2393
_reflns_threshold_expression 'I > 2\s(I)'
_cod_data_source_file ol503338b_si_002.cif
_cod_data_source_block stu7710
_cod_depositor_comments 'Adding full bibliography for 1518492--1518494.cif.'
_cod_database_code 1518493

loop_
_space_group_symop_operation_xyz
'x, y, z'
'-x+1/2, y+1/2, -z+1/2'
'-x, -y, -z'
'x-1/2, -y-1/2, z-1/2'

loop_
_atom_site_type_symbol
_atom_site_label
_atom_site_fract_x
_atom_site_fract_y
_atom_site_fract_z
_atom_site_U_iso_or_equiv
_atom_site_adp_type
_atom_site_calc_flag
_atom_site_refinement_flags_adp
_atom_site_refinement_flags_posn
_atom_site_occupancy
N N1 0.58319(14) 0.41132(8) 0.84633(12) 0.0132(3) Uani d . . 1
O O1 0.46481(12) 0.55072(7) 0.84716(10) 0.0174(2) Uani d . . 1
O O2 0.77160(12) 0.29904(7) 0.85059(11) 0.0205(3) Uani d . . 1
O O3 0.40712(12) 0.41985(7) 0.61355(10) 0.0183(2) Uani d . . 1
C C1 0.58103(16) 0.50494(10) 0.84529(14) 0.0130(3) Uani d . . 1
C C2 0.74779(17) 0.53311(10) 0.84189(14) 0.0132(3) Uani d . . 1
C C3 0.81058(17) 0.61743(10) 0.83375(14) 0.0158(3) Uani d . . 1
H H3 0.7463 0.6692 0.8331 0.019 Uiso calc U R 1
C C4 0.97235(18) 0.62344(11) 0.82651(15) 0.0200(3) Uani d . . 1
H H4 1.0194 0.6805 0.8205 0.024 Uiso calc U R 1
C C5 1.06642(18) 0.54724(11) 0.82786(16) 0.0205(3) Uani d . . 1
H H5 1.1763 0.5533 0.8224 0.025 Uiso calc U R 1
C C6 1.00185(18) 0.46238(10) 0.83713(15) 0.0185(3) Uani d . . 1
H H6 1.0656 0.4103 0.839 0.022 Uiso calc U R 1
C C7 0.84115(17) 0.45700(10) 0.84351(14) 0.0141(3) Uani d . . 1
C C8 0.73784(17) 0.37731(10) 0.84782(14) 0.0142(3) Uani d . . 1
C C11 0.44577(16) 0.35714(9) 0.82278(14) 0.0135(3) Uani d . . 1
C C12 0.35690(17) 0.36071(10) 0.69951(14) 0.0144(3) Uani d . . 1
C C13 0.22809(17) 0.30380(10) 0.67325(15) 0.0170(3) Uani d . . 1
H H13 0.1662 0.306 0.5904 0.02 Uiso calc U R 1
C C14 0.18964(18) 0.24373(10) 0.76769(15) 0.0182(3) Uani d . . 1
H H14 0.1021 0.2048 0.7493 0.022 Uiso calc U R 1
C C15 0.27950(18) 0.24107(10) 0.88831(15) 0.0188(3) Uani d . . 1
C C16 0.40710(18) 0.29793(10) 0.91750(15) 0.0162(3) Uani d . . 1
H H16 0.4671 0.2963 1.0013 0.019 Uiso calc U R 1
C C17 0.3283(2) 0.41911(12) 0.48246(15) 0.0249(4) Uani d . . 1
H H17A 0.3336 0.359 0.4456 0.037 Uiso calc U R 1
H H17B 0.3799 0.4615 0.4286 0.037 Uiso calc U R 1
H H17C 0.2177 0.4363 0.4837 0.037 Uiso calc U R 1
Cl Cl1 0.23276(6) 0.16453(3) 1.00511(4) 0.03271(14) Uani d . . 1

loop_
_atom_site_aniso_label
_atom_site_aniso_U_11
_atom_site_aniso_U_22
_atom_site_aniso_U_33
_atom_site_aniso_U_12
_atom_site_aniso_U_13
_atom_site_aniso_U_23
N1 0.0120(6) 0.0098(6) 0.0176(6) -0.0004(5) 0.0011(5) -0.0005(5)
O1 0.0128(5) 0.0146(5) 0.0247(6) 0.0024(4) 0.0016(4) -0.0001(4)
O2 0.0208(6) 0.0124(5) 0.0280(6) 0.0028(4) 0.0014(5) -0.0017(4)
O3 0.0230(6) 0.0168(5) 0.0148(5) -0.0055(4) 0.0006(4) 0.0008(4)
C1 0.0152(7) 0.0113(7) 0.0124(7) -0.0005(6) 0.0010(5) -0.0004(5)
C2 0.0132(7) 0.0146(7) 0.0118(7) 0.0003(6) 0.0019(5) 0.0001(6)
C3 0.0163(7) 0.0145(7) 0.0165(7) -0.0001(6) 0.0014(6) 0.0006(6)
C4 0.0196(8) 0.0199(8) 0.0209(8) -0.0066(6) 0.0034(6) 0.0013(6)
C5 0.0119(7) 0.0268(9) 0.0236(8) -0.0027(6) 0.0046(6) -0.0002(7)
C6 0.0147(8) 0.0207(8) 0.0202(8) 0.0029(6) 0.0022(6) -0.0013(6)
C7 0.0151(7) 0.0146(7) 0.0124(7) 0.0007(6) 0.0011(6) -0.0012(6)
C8 0.0147(7) 0.0147(8) 0.0131(7) 0.0011(6) 0.0009(5) -0.0008(6)
C11 0.0124(7) 0.0102(7) 0.0182(7) 0.0002(5) 0.0030(6) -0.0026(6)
C12 0.0159(7) 0.0104(7) 0.0177(7) 0.0010(6) 0.0053(6) -0.0006(6)
C13 0.0156(7) 0.0157(7) 0.0194(8) -0.0001(6) 0.0001(6) -0.0030(6)
C14 0.0149(7) 0.0139(7) 0.0264(8) -0.0046(6) 0.0051(6) -0.0053(6)
C15 0.0242(8) 0.0115(7) 0.0222(8) -0.0029(6) 0.0096(6) -0.0011(6)
C16 0.0197(8) 0.0129(7) 0.0162(7) 0.0012(6) 0.0028(6) -0.0008(6)
C17 0.0348(9) 0.0224(8) 0.0161(8) -0.0045(7) -0.0033(7) 0.0023(6)
Cl1 0.0506(3) 0.0226(2) 0.0266(2) -0.01654(19) 0.01143(19) 0.00340(16)

loop_
_atom_type_symbol
_atom_type_description
_atom_type_scat_dispersion_real
_atom_type_scat_dispersion_imag
_atom_type_scat_source
C C 0.0181 0.0091 'International Tables Vol C Tables 4.2.6.8 and 6.1.1.4'
H H 0.0000 0.0000 'International Tables Vol C Tables 4.2.6.8 and 6.1.1.4'
N N 0.0311 0.0180 'International Tables Vol C Tables 4.2.6.8 and 6.1.1.4'
O O 0.0492 0.0322 'International Tables Vol C Tables 4.2.6.8 and 6.1.1.4'
Cl Cl 0.3639 0.7018 'International Tables Vol C Tables 4.2.6.8 and 6.1.1.4'

loop_
_geom_angle_atom_site_label_1
_geom_angle_atom_site_label_2
_geom_angle_atom_site_label_3
_geom_angle
C1 N1 C8 111.84(12)
C1 N1 C11 123.98(12)
C8 N1 C11 123.11(12)
C12 O3 C17 117.27(12)
O1 C1 N1 125.29(13)
O1 C1 C2 128.93(13)
N1 C1 C2 105.77(12)
C3 C2 C7 121.75(13)
C3 C2 C1 129.83(13)
C7 C2 C1 108.38(12)
C2 C3 C4 117.18(14)
C2 C3 H3 121.4
C4 C3 H3 121.4
C3 C4 C5 121.26(14)
C3 C4 H4 119.4
C5 C4 H4 119.4
C6 C5 C4 121.05(14)
C6 C5 H5 119.5
C4 C5 H5 119.5
C7 C6 C5 117.30(14)
C7 C6 H6 121.3
C5 C6 H6 121.3
C6 C7 C2 121.45(14)
C6 C7 C8 129.98(13)
C2 C7 C8 108.53(12)
O2 C8 N1 124.79(13)
O2 C8 C7 129.77(13)
N1 C8 C7 105.44(12)
C16 C11 C12 120.83(13)
C16 C11 N1 120.27(13)
C12 C11 N1 118.77(13)
O3 C12 C13 125.15(14)
O3 C12 C11 115.84(13)
C13 C12 C11 118.99(13)
C14 C13 C12 120.36(14)
C14 C13 H13 119.8
C12 C13 H13 119.8
C15 C14 C13 119.62(14)
C15 C14 H14 120.2
C13 C14 H14 120.2
C14 C15 C16 121.11(14)
C14 C15 Cl1 119.41(12)
C16 C15 Cl1 119.48(12)
C11 C16 C15 119.07(14)
C11 C16 H16 120.5
C15 C16 H16 120.5
O3 C17 H17A 109.5
O3 C17 H17B 109.5
H17A C17 H17B 109.5
O3 C17 H17C 109.5
H17A C17 H17C 109.5
H17B C17 H17C 109.5

loop_
_geom_bond_atom_site_label_1
_geom_bond_atom_site_label_2
_geom_bond_distance
N1 C1 1.4028(19)
N1 C8 1.4132(18)
N1 C11 1.4239(18)
O1 C1 1.2079(17)
O2 C8 1.2071(18)
O3 C12 1.3555(18)
O3 C17 1.4350(18)
C1 C2 1.489(2)
C2 C3 1.379(2)
C2 C7 1.390(2)
C3 C4 1.394(2)
C3 H3 0.95
C4 C5 1.395(2)
C4 H4 0.95
C5 C6 1.393(2)
C5 H5 0.95
C6 C7 1.383(2)
C6 H6 0.95
C7 C8 1.488(2)
C11 C16 1.385(2)
C11 C12 1.401(2)
C12 C13 1.393(2)
C13 C14 1.391(2)
C13 H13 0.95
C14 C15 1.381(2)
C14 H14 0.95
C15 C16 1.388(2)
C15 Cl1 1.7397(15)
C16 H16 0.95
C17 H17A 0.98
C17 H17B 0.98
C17 H17C 0.98

loop_
_geom_hbond_atom_site_label_D
_geom_hbond_atom_site_label_H
_geom_hbond_atom_site_label_A
_geom_hbond_site_symmetry_A
_geom_hbond_distance_DH
_geom_hbond_distance_HA
_geom_hbond_distance_DA
_geom_hbond_angle_DHA
C14 H14 O1 2_546 0.95 2.55 3.3369(18) 140.3
C17 H17A O2 4_565 0.98 2.59 3.550(2) 165.6

loop_
_geom_torsion_atom_site_label_1
_geom_torsion_atom_site_label_2
_geom_torsion_atom_site_label_3
_geom_torsion_atom_site_label_4
_geom_torsion
C8 N1 C1 O1 -178.09(14)
C11 N1 C1 O1 13.5(2)
C8 N1 C1 C2 1.76(15)
C11 N1 C1 C2 -166.68(12)
O1 C1 C2 C3 -3.5(3)
N1 C1 C2 C3 176.68(14)
O1 C1 C2 C7 178.75(14)
N1 C1 C2 C7 -1.09(15)
C7 C2 C3 C4 0.3(2)
C1 C2 C3 C4 -177.21(14)
C2 C3 C4 C5 -0.2(2)
C3 C4 C5 C6 -0.3(2)
C4 C5 C6 C7 0.7(2)
C5 C6 C7 C2 -0.5(2)
C5 C6 C7 C8 176.96(15)
C3 C2 C7 C6 0.1(2)
C1 C2 C7 C6 178.05(13)
C3 C2 C7 C8 -177.91(13)
C1 C2 C7 C8 0.08(16)
C1 N1 C8 O2 179.01(14)
C11 N1 C8 O2 -12.4(2)
C1 N1 C8 C7 -1.71(15)
C11 N1 C8 C7 166.85(12)
C6 C7 C8 O2 2.4(3)
C2 C7 C8 O2 -179.81(15)
C6 C7 C8 N1 -176.79(15)
C2 C7 C8 N1 0.96(15)
C1 N1 C11 C16 -120.18(15)
C8 N1 C11 C16 72.65(18)
C1 N1 C11 C12 63.94(18)
C8 N1 C11 C12 -103.23(16)
C17 O3 C12 C13 -4.8(2)
C17 O3 C12 C11 174.07(13)
C16 C11 C12 O3 -178.75(13)
N1 C11 C12 O3 -2.89(19)
C16 C11 C12 C13 0.2(2)
N1 C11 C12 C13 176.02(12)
O3 C12 C13 C14 178.10(13)
C11 C12 C13 C14 -0.7(2)
C12 C13 C14 C15 0.4(2)
C13 C14 C15 C16 0.5(2)
C13 C14 C15 Cl1 -178.96(11)
C12 C11 C16 C15 0.7(2)
N1 C11 C16 C15 -175.09(13)
C14 C15 C16 C11 -1.1(2)
Cl1 C15 C16 C11 178.43(11)
